data_7715083
loop_
_publ_author_name
'Salvarese, Nicola'
'Morellato, Nicol&#xf2;'
'Gobbi, Carolina'
'Gandin, Valentina'
'De Franco, Michele'
'Marzano, Cristina'
'Dolmella, Alessandro'
'Bolzati, Cristina'

_publ_section_title
;
 Synthesis, characterization and <i>in vitro</i> cytotoxicity of
 gallium(III)-dithiocarbamate complexes.
;
_journal_issue 10
_journal_name_full 'Dalton transactions (Cambridge, England : 2003)'
_journal_page_first 4526
_journal_page_last 4543
_journal_paper_doi 10.1039/d3dt03552b
_journal_volume 53
_journal_year 2024
_chemical_formula_moiety 'C27 H54 Ga N3 O6 S6'
_chemical_formula_sum 'C27 H54 Ga N3 O6 S6'
_chemical_formula_weight 778.81
_space_group_crystal_system triclinic
_space_group_IT_number 2
_space_group_name_Hall '-P 1'
_space_group_name_H-M_alt 'P -1'
_atom_sites_solution_hydrogens geom
_atom_sites_solution_primary direct
_atom_sites_solution_secondary difmap
_audit_creation_date 2013-11-11
_audit_creation_method
;
Olex2 1.2
(compiled 2013.09.17 svn.r2790 for OlexSys, GUI svn.r4601)
;
_audit_update_record
;
2023-10-23 deposited with the CCDC.	2024-01-25 downloaded from the CCDC.
;
_cell_angle_alpha 102.8698(18)
_cell_angle_beta 100.4319(19)
_cell_angle_gamma 94.3380(14)
_cell_formula_units_Z 2
_cell_length_a 10.03891(18)
_cell_length_b 13.4326(2)
_cell_length_c 15.1709(4)
_cell_measurement_reflns_used 10712
_cell_measurement_temperature 172.8(5)
_cell_measurement_theta_max 29.3100
_cell_measurement_theta_min 2.6950
_cell_volume 1947.02(7)
_computing_cell_refinement
;
CrysAlisPro, Agilent Technologies,
Version 1.171.36.28 (release 01-02-2013 CrysAlis171 .NET)
(compiled Feb  1 2013,16:14:44)
;
_computing_data_collection
;
CrysAlisPro, Agilent Technologies,
Version 1.171.36.28 (release 01-02-2013 CrysAlis171 .NET)
(compiled Feb  1 2013,16:14:44)
;
_computing_data_reduction
;
CrysAlisPro, Agilent Technologies,
Version 1.171.36.28 (release 01-02-2013 CrysAlis171 .NET)
(compiled Feb  1 2013,16:14:44)
;
_computing_molecular_graphics
;
O. V. Dolomanov, L. J. Bourhis, R. J. Gildea, J. A. K. Howard and H. Puschmann,
OLEX2: a complete structure solution, refinement and analysis program.
J. Appl. Cryst. (2009). 42, 339-341.
;
_computing_publication_material
;
O. V. Dolomanov, L. J. Bourhis, R. J. Gildea, J. A. K. Howard and H. Puschmann,
OLEX2: a complete structure solution, refinement and analysis program.
J. Appl. Cryst. (2009). 42, 339-341.
;
_computing_structure_refinement
;
SHELX, G.M. Sheldrick, Acta Cryst.
(2008). A64, 112-122
;
_computing_structure_solution
;
SHELX, G.M. Sheldrick, Acta Cryst.
(2008). A64, 112-122
;
_diffrn_ambient_temperature 172.8(5)
_diffrn_detector_area_resol_mean 16.1274
_diffrn_measured_fraction_theta_full 0.9995
_diffrn_measured_fraction_theta_max 0.8860
_diffrn_measurement_details
;
#__ type_ start__ end____ width___ exp.time_
  1 omega  -10.00   65.00   0.5000    6.0000
omega____ theta____ kappa____ phi______ frames
    -       19.9509   77.0000 -120.0000 150

#__ type_ start__ end____ width___ exp.time_
  2 omega   -6.00   92.00   0.5000    6.0000
omega____ theta____ kappa____ phi______ frames
    -       19.9509   38.0000   30.0000 196

#__ type_ start__ end____ width___ exp.time_
  3 omega   35.00   61.00   0.5000    6.0000
omega____ theta____ kappa____ phi______ frames
    -       19.9509  179.0000 -120.0000 52

#__ type_ start__ end____ width___ exp.time_
  4 omega    9.00   62.00   0.5000    6.0000
omega____ theta____ kappa____ phi______ frames
    -       19.9509  -99.0000  120.0000 106

#__ type_ start__ end____ width___ exp.time_
  5 omega  -40.00   54.00   0.5000    6.0000
omega____ theta____ kappa____ phi______ frames
    -       19.9509    0.0000 -180.0000 188

#__ type_ start__ end____ width___ exp.time_
  6 omega  -20.00    6.00   0.5000    6.0000
omega____ theta____ kappa____ phi______ frames
    -      -20.1072  -99.0000    0.0000 52

#__ type_ start__ end____ width___ exp.time_
  7 omega  -17.00   62.00   0.5000    6.0000
omega____ theta____ kappa____ phi______ frames
    -       19.9509  -99.0000  -30.0000 158

#__ type_ start__ end____ width___ exp.time_
  8 omega   -6.00   66.00   0.5000    6.0000
omega____ theta____ kappa____ phi______ frames
    -       19.9509   38.0000 -150.0000 144

#__ type_ start__ end____ width___ exp.time_
  9 omega  -50.00    1.00   0.5000    6.0000
omega____ theta____ kappa____ phi______ frames
    -       19.9509  -77.0000   90.0000 102

#__ type_ start__ end____ width___ exp.time_
 10 omega  -52.00  -26.00   0.5000    6.0000
omega____ theta____ kappa____ phi______ frames
    -       19.9509  -19.0000   90.0000 52

#__ type_ start__ end____ width___ exp.time_
 11 omega   31.00   61.00   0.5000    6.0000
omega____ theta____ kappa____ phi______ frames
    -       19.9509  -19.0000   90.0000 60

#__ type_ start__ end____ width___ exp.time_
 12 omega  -25.00   43.00   0.5000    6.0000
omega____ theta____ kappa____ phi______ frames
    -       19.9509  -38.0000  -30.0000 136

#__ type_ start__ end____ width___ exp.time_
 13 omega  -19.00   22.00   0.5000    6.0000
omega____ theta____ kappa____ phi______ frames
    -      -20.1072  -99.0000   30.0000 82

#__ type_ start__ end____ width___ exp.time_
 14 omega  -83.00  -28.00   0.5000    6.0000
omega____ theta____ kappa____ phi______ frames
    -      -20.1072  133.0000  142.0000 110
;
_diffrn_measurement_device_type 'Xcalibur, Eos, Gemini'
_diffrn_measurement_method '\w scans'
_diffrn_orient_matrix_UB_11 -0.0085533000
_diffrn_orient_matrix_UB_12 -0.0543951000
_diffrn_orient_matrix_UB_13 -0.0154434000
_diffrn_orient_matrix_UB_21 0.0116722000
_diffrn_orient_matrix_UB_22 -0.0042211000
_diffrn_orient_matrix_UB_23 0.0464817000
_diffrn_orient_matrix_UB_31 -0.0709126000
_diffrn_orient_matrix_UB_32 -0.0008699000
_diffrn_orient_matrix_UB_33 -0.0006651000
_diffrn_radiation_monochromator graphite
_diffrn_radiation_type 'Mo K\a'
_diffrn_radiation_wavelength 0.7107
_diffrn_reflns_av_R_equivalents 0.0309
_diffrn_reflns_av_unetI/netI 0.0323
_diffrn_reflns_limit_h_max 13
_diffrn_reflns_limit_h_min -13
_diffrn_reflns_limit_k_max 18
_diffrn_reflns_limit_k_min -18
_diffrn_reflns_limit_l_max 20
_diffrn_reflns_limit_l_min -20
_diffrn_reflns_number 32664
_diffrn_reflns_theta_full 27.01
_diffrn_reflns_theta_max 29.83
_diffrn_reflns_theta_min 2.26
_diffrn_source 'Enhance (Mo) X-ray Source'
_diffrn_standards_decay_% 0.0(1)
_diffrn_standards_interval_count 50
_diffrn_standards_number 2
_exptl_absorpt_coefficient_mu 1.067
_exptl_absorpt_correction_T_max 1.00000
_exptl_absorpt_correction_T_min 0.60682
_exptl_absorpt_correction_type multi-scan
_exptl_absorpt_process_details
;
CrysAlisPro, Agilent Technologies,
Version 1.171.36.28 (release 01-02-2013 CrysAlis171 .NET)
(compiled Feb  1 2013,16:14:44)
Empirical absorption correction using spherical harmonics,
 implemented in SCALE3 ABSPACK scaling algorithm.
;
_exptl_crystal_colour colourless
_exptl_crystal_colour_lustre clear
_exptl_crystal_colour_modifier light
_exptl_crystal_colour_primary colourless
_exptl_crystal_density_diffrn 1.328
_exptl_crystal_density_method 'not measured'
_exptl_crystal_description prism
_exptl_crystal_F_000 824
_exptl_crystal_size_max 0.6
_exptl_crystal_size_mid 0.45
_exptl_crystal_size_min 0.18
_refine_diff_density_max 0.886
_refine_diff_density_min -0.614
_refine_diff_density_rms 0.063
_refine_ls_extinction_method none
_refine_ls_goodness_of_fit_ref 1.022
_refine_ls_hydrogen_treatment constr
_refine_ls_matrix_type full
_refine_ls_number_parameters 392
_refine_ls_number_reflns 9898
_refine_ls_number_restraints 21
_refine_ls_restrained_S_all 1.024
_refine_ls_R_factor_all 0.0507
_refine_ls_R_factor_gt 0.0385
_refine_ls_shift/su_max 0.001
_refine_ls_shift/su_mean 0.000
_refine_ls_structure_factor_coef Fsqd
_refine_ls_weighting_details 'calc w=1/[\s^2^(Fo^2^)+(0.0390P)^2^+1.4780P] where P=(Fo^2^+2Fc^2^)/3'
_refine_ls_weighting_scheme calc
_refine_ls_wR_factor_gt 0.0882
_refine_ls_wR_factor_ref 0.0956
_reflns_number_gt 8195
_reflns_number_total 9898
_reflns_threshold_expression >2sigma(I)
_cod_data_source_file d3dt03552b2.cif
_cod_data_source_block exp_615
_cod_depositor_comments 'Adding full bibliography for 7715079--7715083.cif.'
_cod_database_code 7715083

loop_
_space_group_symop_id
_space_group_symop_operation_xyz
1 'x, y, z'
2 '-x, -y, -z'

loop_
_atom_site_label
_atom_site_type_symbol
_atom_site_fract_x
_atom_site_fract_y
_atom_site_fract_z
_atom_site_U_iso_or_equiv
_atom_site_adp_type
_atom_site_occupancy
_atom_site_symmetry_multiplicity
_atom_site_calc_flag
_atom_site_refinement_flags
_atom_site_disorder_assembly
_atom_site_disorder_group
Ga1 Ga 0.68283(2) 0.069951(18) 0.295681(16) 0.02667(7) Uani 1 1 d . . .
S1 S 0.61055(5) -0.11678(4) 0.25284(4) 0.02950(11) Uani 1 1 d . . .
S2 S 0.49110(6) 0.04263(4) 0.36736(4) 0.03314(12) Uani 1 1 d . . .
S3 S 0.87006(5) 0.06175(4) 0.41786(4) 0.02758(11) Uani 1 1 d . . .
S4 S 0.75310(6) 0.24680(4) 0.38651(4) 0.03345(12) Uani 1 1 d . . .
S5 S 0.83489(5) 0.06627(4) 0.18787(4) 0.02995(12) Uani 1 1 d . . .
S6 S 0.55499(5) 0.11528(4) 0.16274(4) 0.03012(12) Uani 1 1 d . . .
O1 O 0.08403(16) -0.19644(13) 0.26926(12) 0.0388(4) Uani 1 1 d . . .
O2 O 0.4732(5) -0.4192(3) 0.2726(3) 0.0645(13) Uiso 0.615(8) 1 d PD A 1
O2A O 0.4379(7) -0.4328(5) 0.2894(5) 0.062(2) Uiso 0.385(8) 1 d PD A 2
O3 O 1.26469(19) 0.28160(16) 0.48562(14) 0.0533(5) Uani 1 1 d D . .
O4 O 1.0116(7) 0.5008(3) 0.6623(4) 0.0426(12) Uiso 0.568(17) 1 d PD B 1
O4A O 0.9703(9) 0.5075(4) 0.6437(5) 0.0430(16) Uiso 0.432(17) 1 d PD B 2
O5 O 0.6909(2) 0.30708(13) -0.02889(13) 0.0464(4) Uani 1 1 d D . .
O6 O 0.80766(17) -0.07495(13) -0.05285(12) 0.0394(4) Uani 1 1 d . . .
N1 N 0.39151(17) -0.15608(14) 0.32292(13) 0.0301(4) Uani 1 1 d . . .
N2 N 0.98624(18) 0.25152(14) 0.50590(13) 0.0304(4) Uani 1 1 d . C .
N3 N 0.70596(17) 0.11528(13) 0.03527(12) 0.0273(4) Uani 1 1 d . D .
C1 C 0.4865(2) -0.08552(17) 0.31529(14) 0.0277(4) Uani 1 1 d . . .
C2 C 0.2893(2) -0.12787(19) 0.37968(16) 0.0351(5) Uani 1 1 d . . .
H2A H 0.3283 -0.0684 0.4296 0.042 Uiso 1 1 calc R . .
H2B H 0.2672 -0.1842 0.4069 0.042 Uiso 1 1 calc R . .
C3 C 0.1601(2) -0.10358(18) 0.32517(17) 0.0367(5) Uani 1 1 d . . .
H3A H 0.1065 -0.0685 0.3669 0.044 Uiso 1 1 calc R . .
H3B H 0.1823 -0.0586 0.2866 0.044 Uiso 1 1 calc R . .
C4 C -0.0404(2) -0.1800(2) 0.21586(19) 0.0446(6) Uani 1 1 d . . .
H4A H -0.0213 -0.1410 0.1719 0.054 Uiso 1 1 calc R . .
H4B H -0.0931 -0.1409 0.2559 0.054 Uiso 1 1 calc R . .
C5 C -0.1197(3) -0.2816(3) 0.1657(2) 0.0669(9) Uani 1 1 d . . .
H5A H -0.0673 -0.3197 0.1259 0.100 Uiso 1 1 calc R . .
H5B H -0.2038 -0.2709 0.1294 0.100 Uiso 1 1 calc R . .
H5C H -0.1390 -0.3195 0.2095 0.100 Uiso 1 1 calc R . .
C6 C 0.3819(2) -0.26448(17) 0.27419(17) 0.0358(5) Uani 1 1 d . A .
H6A H 0.4120 -0.2692 0.2163 0.043 Uiso 1 1 calc R . .
H6B H 0.2875 -0.2952 0.2602 0.043 Uiso 1 1 calc R . .
C7 C 0.4686(4) -0.3230(2) 0.3322(2) 0.0647(9) Uani 1 1 d D . .
H7AA H 0.5597 -0.2865 0.3560 0.078 Uiso 0.615(8) 1 calc PR A 1
H7AB H 0.4282 -0.3320 0.3837 0.078 Uiso 0.615(8) 1 calc PR A 1
H7BC H 0.5644 -0.3011 0.3368 0.078 Uiso 0.385(8) 1 calc PR A 2
H7BD H 0.4497 -0.3090 0.3939 0.078 Uiso 0.385(8) 1 calc PR A 2
C8 C 0.5890(6) -0.4664(4) 0.3031(4) 0.0635(16) Uiso 0.615(8) 1 d PD A 1
H8A H 0.5914 -0.4733 0.3656 0.076 Uiso 0.615(8) 1 calc PR A 1
H8B H 0.6721 -0.4251 0.3022 0.076 Uiso 0.615(8) 1 calc PR A 1
C8A C 0.5385(12) -0.4584(11) 0.2305(9) 0.106(5) Uiso 0.385(8) 1 d PD A 2
H8AA H 0.4947 -0.5083 0.1739 0.127 Uiso 0.385(8) 1 calc PR A 2
H8AB H 0.5728 -0.3970 0.2140 0.127 Uiso 0.385(8) 1 calc PR A 2
C9 C 0.5769(7) -0.5677(5) 0.2397(5) 0.081(2) Uiso 0.615(8) 1 d PD A 1
H9A H 0.4947 -0.6080 0.2416 0.121 Uiso 0.615(8) 1 calc PR A 1
H9B H 0.6541 -0.6020 0.2580 0.121 Uiso 0.615(8) 1 calc PR A 1
H9C H 0.5740 -0.5598 0.1781 0.121 Uiso 0.615(8) 1 calc PR A 1
C9A C 0.6502(14) -0.4998(11) 0.2780(10) 0.104(4) Uiso 0.385(8) 1 d PD A 2
H9AA H 0.6916 -0.4512 0.3348 0.156 Uiso 0.385(8) 1 calc PR A 2
H9AB H 0.7165 -0.5131 0.2398 0.156 Uiso 0.385(8) 1 calc PR A 2
H9AC H 0.6169 -0.5628 0.2910 0.156 Uiso 0.385(8) 1 calc PR A 2
C10 C 0.8820(2) 0.19421(16) 0.44432(14) 0.0274(4) Uani 1 1 d . . .
C11 C 1.0998(2) 0.20435(18) 0.55006(16) 0.0352(5) Uani 1 1 d . . .
H11A H 1.0644 0.1396 0.5603 0.042 Uiso 1 1 calc R C .
H11B H 1.1416 0.2493 0.6097 0.042 Uiso 1 1 calc R . .
C12 C 1.2058(2) 0.1856(2) 0.49235(19) 0.0439(6) Uani 1 1 d . C .
H12A H 1.2753 0.1496 0.5207 0.053 Uiso 1 1 calc R . .
H12B H 1.1644 0.1436 0.4313 0.053 Uiso 1 1 calc R . .
C13 C 1.3583(10) 0.2821(6) 0.4279(6) 0.060(3) Uiso 0.469(16) 1 d PD C 1
H13A H 1.3148 0.2494 0.3644 0.072 Uiso 0.469(16) 1 calc PR C 1
H13B H 1.4338 0.2452 0.4464 0.072 Uiso 0.469(16) 1 calc PR C 1
C13A C 1.2922(15) 0.2751(7) 0.3955(7) 0.097(3) Uiso 0.531(16) 1 d PD C 2
H13C H 1.2078 0.2545 0.3498 0.117 Uiso 0.531(16) 1 calc PR C 2
H13D H 1.3532 0.2237 0.3824 0.117 Uiso 0.531(16) 1 calc PR C 2
C14 C 1.4080(16) 0.3924(9) 0.4370(13) 0.123(5) Uiso 0.469(16) 1 d PD C 1
H14A H 1.3317 0.4286 0.4211 0.184 Uiso 0.469(16) 1 calc PR C 1
H14B H 1.4698 0.3966 0.3962 0.184 Uiso 0.469(16) 1 calc PR C 1
H14C H 1.4542 0.4229 0.4995 0.184 Uiso 0.469(16) 1 calc PR C 1
C14A C 1.3539(12) 0.3740(7) 0.3901(9) 0.098(3) Uiso 0.531(16) 1 d PD C 2
H14D H 1.3155 0.4279 0.4266 0.148 Uiso 0.531(16) 1 calc PR C 2
H14E H 1.3367 0.3789 0.3269 0.148 Uiso 0.531(16) 1 calc PR C 2
H14F H 1.4506 0.3806 0.4131 0.148 Uiso 0.531(16) 1 calc PR C 2
C15 C 0.9978(3) 0.36440(17) 0.53038(17) 0.0375(5) Uani 1 1 d . . .
H15A H 0.9488 0.3881 0.4793 0.045 Uiso 1 1 calc R C .
H15B H 1.0929 0.3925 0.5420 0.045 Uiso 1 1 calc R . .
C16 C 0.9394(3) 0.4022(2) 0.6158(2) 0.0531(7) Uani 1 1 d . B .
H16A H 0.8428 0.4072 0.5984 0.064 Uiso 0.568(17) 1 calc PR B 1
H16B H 0.9512 0.3548 0.6557 0.064 Uiso 0.568(17) 1 calc PR B 1
H16C H 0.8413 0.3836 0.6018 0.064 Uiso 0.432(17) 1 calc PR B 2
H16D H 0.9787 0.3708 0.6647 0.064 Uiso 0.432(17) 1 calc PR B 2
C17 C 0.9842(8) 0.5393(5) 0.7515(5) 0.0526(17) Uiso 0.568(17) 1 d PD B 1
H17A H 1.0120 0.4931 0.7904 0.063 Uiso 0.568(17) 1 calc PR B 1
H17B H 0.8869 0.5417 0.7465 0.063 Uiso 0.568(17) 1 calc PR B 1
C17A C 0.9516(10) 0.5477(6) 0.7328(6) 0.050(2) Uiso 0.432(17) 1 d PD B 2
H17C H 0.9897 0.5061 0.7736 0.060 Uiso 0.432(17) 1 calc PR B 2
H17D H 0.8550 0.5471 0.7330 0.060 Uiso 0.432(17) 1 calc PR B 2
C18 C 1.0559(8) 0.6415(5) 0.7942(6) 0.064(2) Uiso 0.568(17) 1 d PD B 1
H18A H 1.1518 0.6401 0.7961 0.097 Uiso 0.568(17) 1 calc PR B 1
H18B H 1.0407 0.6632 0.8559 0.097 Uiso 0.568(17) 1 calc PR B 1
H18C H 1.0226 0.6887 0.7588 0.097 Uiso 0.568(17) 1 calc PR B 1
C18A C 1.0216(11) 0.6560(6) 0.7659(8) 0.060(2) Uiso 0.432(17) 1 d PD B 2
H18D H 1.1152 0.6568 0.7598 0.091 Uiso 0.432(17) 1 calc PR B 2
H18E H 1.0176 0.6822 0.8295 0.091 Uiso 0.432(17) 1 calc PR B 2
H18F H 0.9767 0.6984 0.7294 0.091 Uiso 0.432(17) 1 calc PR B 2
C19 C 0.7006(2) 0.10050(15) 0.11783(14) 0.0261(4) Uani 1 1 d . . .
C20 C 0.5883(2) 0.14409(18) -0.02213(15) 0.0332(5) Uani 1 1 d . . .
H20A H 0.5054 0.1098 -0.0126 0.040 Uiso 1 1 calc R D .
H20B H 0.5927 0.1198 -0.0866 0.040 Uiso 1 1 calc R . .
C21 C 0.5806(3) 0.25839(19) -0.00180(18) 0.0416(6) Uani 1 1 d . D .
H21A H 0.4949 0.2722 -0.0353 0.050 Uiso 1 1 calc R . .
H21B H 0.5849 0.2851 0.0637 0.050 Uiso 1 1 calc R . .
C22 C 0.7114(13) 0.4169(5) -0.0070(7) 0.050(2) Uiso 0.48(3) 1 d PD D 1
H22A H 0.7245 0.4435 0.0593 0.060 Uiso 0.48(3) 1 calc PR D 1
H22B H 0.6314 0.4426 -0.0361 0.060 Uiso 0.48(3) 1 calc PR D 1
C22A C 0.6659(13) 0.4118(5) -0.0238(7) 0.056(2) Uiso 0.52(3) 1 d PD D 2
H22C H 0.6564 0.4448 0.0381 0.067 Uiso 0.52(3) 1 calc PR D 2
H22D H 0.5825 0.4143 -0.0666 0.067 Uiso 0.52(3) 1 calc PR D 2
C23 C 0.8334(14) 0.4532(7) -0.0399(6) 0.066(3) Uiso 0.48(3) 1 d PD D 1
H23A H 0.9137 0.4327 -0.0071 0.100 Uiso 0.48(3) 1 calc PR D 1
H23B H 0.8424 0.5269 -0.0289 0.100 Uiso 0.48(3) 1 calc PR D 1
H23C H 0.8227 0.4235 -0.1048 0.100 Uiso 0.48(3) 1 calc PR D 1
C23A C 0.7850(13) 0.4654(6) -0.0482(6) 0.062(2) Uiso 0.52(3) 1 d PD D 2
H23D H 0.8669 0.4619 -0.0058 0.093 Uiso 0.52(3) 1 calc PR D 2
H23E H 0.7718 0.5361 -0.0448 0.093 Uiso 0.52(3) 1 calc PR D 2
H23F H 0.7926 0.4326 -0.1099 0.093 Uiso 0.52(3) 1 calc PR D 2
C24 C 0.8306(2) 0.10811(19) -0.00293(16) 0.0350(5) Uani 1 1 d . . .
H24A H 0.9064 0.1047 0.0457 0.042 Uiso 1 1 calc R D .
H24B H 0.8504 0.1701 -0.0233 0.042 Uiso 1 1 calc R . .
C25 C 0.8206(3) 0.01576(19) -0.08315(16) 0.0389(5) Uani 1 1 d . D .
H25A H 0.7422 0.0161 -0.1309 0.047 Uiso 1 1 calc R . .
H25B H 0.9017 0.0192 -0.1093 0.047 Uiso 1 1 calc R . .
C26 C 0.7920(2) -0.1636(2) -0.12731(19) 0.0450(6) Uani 1 1 d . . .
H26A H 0.8720 -0.1645 -0.1549 0.054 Uiso 1 1 calc R . .
H26B H 0.7131 -0.1623 -0.1744 0.054 Uiso 1 1 calc R . .
C27 C 0.7741(4) -0.2568(2) -0.0909(3) 0.0682(9) Uani 1 1 d . . .
H27A H 0.8532 -0.2579 -0.0449 0.102 Uiso 1 1 calc R . .
H27B H 0.7629 -0.3172 -0.1405 0.102 Uiso 1 1 calc R . .
H27C H 0.6948 -0.2553 -0.0637 0.102 Uiso 1 1 calc R . .

loop_
_atom_site_aniso_label
_atom_site_aniso_U_11
_atom_site_aniso_U_22
_atom_site_aniso_U_33
_atom_site_aniso_U_23
_atom_site_aniso_U_13
_atom_site_aniso_U_12
Ga1 0.02316(11) 0.03199(13) 0.02610(12) 0.00896(9) 0.00595(9) 0.00301(9)
S1 0.0239(2) 0.0363(3) 0.0287(3) 0.0062(2) 0.00817(19) 0.0038(2)
S2 0.0313(3) 0.0351(3) 0.0342(3) 0.0054(2) 0.0143(2) 0.0021(2)
S3 0.0292(2) 0.0257(2) 0.0272(3) 0.0075(2) 0.0030(2) 0.00261(19)
S4 0.0344(3) 0.0299(3) 0.0369(3) 0.0104(2) 0.0048(2) 0.0077(2)
S5 0.0225(2) 0.0415(3) 0.0302(3) 0.0151(2) 0.00703(19) 0.0076(2)
S6 0.0220(2) 0.0388(3) 0.0318(3) 0.0121(2) 0.0060(2) 0.0061(2)
O1 0.0314(8) 0.0379(9) 0.0463(10) 0.0099(8) 0.0053(7) 0.0065(7)
O3 0.0462(10) 0.0590(12) 0.0574(12) 0.0199(10) 0.0162(9) -0.0071(9)
O5 0.0622(11) 0.0345(9) 0.0464(11) 0.0149(8) 0.0159(9) 0.0035(8)
O6 0.0444(9) 0.0408(9) 0.0355(9) 0.0081(7) 0.0156(7) 0.0064(7)
N1 0.0260(8) 0.0348(10) 0.0305(9) 0.0081(8) 0.0090(7) 0.0008(7)
N2 0.0327(9) 0.0274(9) 0.0290(9) 0.0055(7) 0.0044(7) -0.0003(7)
N3 0.0262(8) 0.0310(9) 0.0249(9) 0.0079(7) 0.0046(7) 0.0027(7)
C1 0.0245(9) 0.0367(11) 0.0228(10) 0.0101(8) 0.0040(8) 0.0029(8)
C2 0.0334(11) 0.0422(13) 0.0321(11) 0.0091(10) 0.0155(9) -0.0017(9)
C3 0.0353(11) 0.0350(12) 0.0447(13) 0.0104(10) 0.0195(10) 0.0051(9)
C4 0.0358(12) 0.0605(17) 0.0442(14) 0.0210(13) 0.0118(11) 0.0131(11)
C5 0.0514(17) 0.077(2) 0.0565(19) -0.0016(17) -0.0086(14) 0.0096(16)
C6 0.0318(11) 0.0338(12) 0.0410(13) 0.0084(10) 0.0072(10) 0.0009(9)
C7 0.083(2) 0.0465(17) 0.062(2) 0.0139(15) 0.0001(17) 0.0210(16)
C10 0.0306(10) 0.0280(10) 0.0259(10) 0.0079(8) 0.0101(8) 0.0030(8)
C11 0.0345(11) 0.0352(12) 0.0328(12) 0.0101(10) -0.0001(9) -0.0025(9)
C12 0.0339(12) 0.0456(14) 0.0482(15) 0.0081(12) 0.0039(11) -0.0002(10)
C15 0.0457(13) 0.0256(11) 0.0375(13) 0.0033(9) 0.0074(10) -0.0034(9)
C16 0.0614(17) 0.0345(13) 0.0632(19) 0.0021(13) 0.0267(15) 0.0002(12)
C19 0.0245(9) 0.0253(10) 0.0278(10) 0.0061(8) 0.0050(8) -0.0003(7)
C20 0.0345(11) 0.0383(12) 0.0257(10) 0.0103(9) 0.0003(9) 0.0045(9)
C21 0.0499(14) 0.0434(14) 0.0371(13) 0.0171(11) 0.0110(11) 0.0141(11)
C24 0.0332(11) 0.0440(13) 0.0321(11) 0.0149(10) 0.0118(9) 0.0010(10)
C25 0.0428(13) 0.0487(14) 0.0308(12) 0.0131(11) 0.0160(10) 0.0088(11)
C26 0.0316(12) 0.0525(15) 0.0472(15) -0.0005(12) 0.0134(11) 0.0067(11)
C27 0.067(2) 0.0482(17) 0.093(3) 0.0059(17) 0.0409(19) 0.0028(15)

loop_
_atom_type_symbol
_atom_type_description
_atom_type_scat_dispersion_real
_atom_type_scat_dispersion_imag
_atom_type_scat_source
C C 0.0033 0.0016 'International Tables Vol C Tables 4.2.6.8 and 6.1.1.4'
H H 0.0000 0.0000 'International Tables Vol C Tables 4.2.6.8 and 6.1.1.4'
N N 0.0061 0.0033 'International Tables Vol C Tables 4.2.6.8 and 6.1.1.4'
O O 0.0106 0.0060 'International Tables Vol C Tables 4.2.6.8 and 6.1.1.4'
S S 0.1246 0.1234 'International Tables Vol C Tables 4.2.6.8 and 6.1.1.4'
Ga Ga 0.2307 1.6083 'International Tables Vol C Tables 4.2.6.8 and 6.1.1.4'

loop_
_geom_angle_atom_site_label_1
_geom_angle_atom_site_label_2
_geom_angle_atom_site_label_3
_geom_angle
_geom_angle_site_symmetry_1
_geom_angle_site_symmetry_3
_geom_angle_publ_flag
S2 Ga1 S1 73.465(19) . . ?
S2 Ga1 S4 94.72(2) . . ?
S2 Ga1 S5 164.51(2) . . ?
S3 Ga1 S1 94.404(19) . . ?
S3 Ga1 S2 100.56(2) . . ?
S3 Ga1 S4 73.947(19) . . ?
S3 Ga1 S5 91.102(19) . . ?
S4 Ga1 S1 161.90(2) . . ?
S5 Ga1 S1 95.67(2) . . ?
S5 Ga1 S4 98.31(2) . . ?
S6 Ga1 S1 99.20(2) . . ?
S6 Ga1 S2 96.46(2) . . ?
S6 Ga1 S3 160.67(2) . . ?
S6 Ga1 S4 95.66(2) . . ?
S6 Ga1 S5 74.012(18) . . ?
C1 S1 Ga1 84.43(8) . . ?
C1 S2 Ga1 85.80(7) . . ?
C10 S3 Ga1 84.77(7) . . ?
C10 S4 Ga1 84.07(7) . . ?
C19 S5 Ga1 85.17(7) . . ?
C19 S6 Ga1 85.45(7) . . ?
C3 O1 C4 112.56(19) . . ?
C7 O2 C8 112.4(4) . . ?
C7 O2A C8A 106.4(8) . . ?
C12 O3 C13A 110.6(4) . . ?
C13 O3 C12 118.0(3) . . ?
C13 O3 C13A 30.2(5) . . ?
C17 O4 C16 113.8(4) . . ?
C16 O4A C17A 112.9(5) . . ?
C21 O5 C22 118.3(4) . . ?
C21 O5 C22A 106.8(4) . . ?
C22 O5 C22A 19.0(4) . . ?
C25 O6 C26 111.40(19) . . ?
C1 N1 C2 121.16(19) . . ?
C1 N1 C6 121.86(18) . . ?
C6 N1 C2 116.96(17) . . ?
C10 N2 C11 121.13(18) . . ?
C10 N2 C15 122.20(19) . . ?
C15 N2 C11 116.62(18) . . ?
C19 N3 C20 121.32(18) . . ?
C19 N3 C24 122.47(17) . . ?
C20 N3 C24 116.17(17) . . ?
S1 C1 S2 116.26(12) . . ?
N1 C1 S1 122.19(17) . . ?
N1 C1 S2 121.55(16) . . ?
N1 C2 H2A 109.0 . . ?
N1 C2 H2B 109.0 . . ?
N1 C2 C3 112.81(19) . . ?
H2A C2 H2B 107.8 . . ?
C3 C2 H2A 109.0 . . ?
C3 C2 H2B 109.0 . . ?
O1 C3 C2 109.14(19) . . ?
O1 C3 H3A 109.9 . . ?
O1 C3 H3B 109.9 . . ?
C2 C3 H3A 109.9 . . ?
C2 C3 H3B 109.9 . . ?
H3A C3 H3B 108.3 . . ?
O1 C4 H4A 109.9 . . ?
O1 C4 H4B 109.9 . . ?
O1 C4 C5 109.1(2) . . ?
H4A C4 H4B 108.3 . . ?
C5 C4 H4A 109.9 . . ?
C5 C4 H4B 109.9 . . ?
C4 C5 H5A 109.5 . . ?
C4 C5 H5B 109.5 . . ?
C4 C5 H5C 109.5 . . ?
H5A C5 H5B 109.5 . . ?
H5A C5 H5C 109.5 . . ?
H5B C5 H5C 109.5 . . ?
N1 C6 H6A 109.5 . . ?
N1 C6 H6B 109.5 . . ?
N1 C6 C7 110.8(2) . . ?
H6A C6 H6B 108.1 . . ?
C7 C6 H6A 109.5 . . ?
C7 C6 H6B 109.5 . . ?
O2 C7 O2A 20.7(3) . . ?
O2 C7 C6 105.7(3) . . ?
O2 C7 H7AA 110.6 . . ?
O2 C7 H7AB 110.6 . . ?
O2 C7 H7BC 92.9 . . ?
O2 C7 H7BD 128.4 . . ?
O2A C7 C6 109.2(4) . . ?
O2A C7 H7AA 124.9 . . ?
O2A C7 H7AB 90.7 . . ?
O2A C7 H7BC 109.8 . . ?
O2A C7 H7BD 109.8 . . ?
C6 C7 H7AA 110.6 . . ?
C6 C7 H7AB 110.6 . . ?
C6 C7 H7BC 109.8 . . ?
C6 C7 H7BD 109.8 . . ?
H7AA C7 H7AB 108.7 . . ?
H7AA C7 H7BC 19.4 . . ?
H7AA C7 H7BD 90.5 . . ?
H7AB C7 H7BC 124.5 . . ?
H7AB C7 H7BD 20.8 . . ?
H7BC C7 H7BD 108.3 . . ?
O2 C8 H8A 110.3 . . ?
O2 C8 H8B 110.3 . . ?
O2 C8 C9 107.0(5) . . ?
H8A C8 H8B 108.6 . . ?
C9 C8 H8A 110.3 . . ?
C9 C8 H8B 110.3 . . ?
O2A C8A H8AA 109.5 . . ?
O2A C8A H8AB 109.5 . . ?
H8AA C8A H8AB 108.1 . . ?
C9A C8A O2A 110.6(11) . . ?
C9A C8A H8AA 109.5 . . ?
C9A C8A H8AB 109.5 . . ?
C8A C9A H9AA 109.5 . . ?
C8A C9A H9AB 109.5 . . ?
C8A C9A H9AC 109.5 . . ?
H9AA C9A H9AB 109.5 . . ?
H9AA C9A H9AC 109.5 . . ?
H9AB C9A H9AC 109.5 . . ?
S4 C10 S3 116.37(12) . . ?
N2 C10 S3 121.22(16) . . ?
N2 C10 S4 122.40(16) . . ?
N2 C11 H11A 109.2 . . ?
N2 C11 H11B 109.2 . . ?
N2 C11 C12 111.9(2) . . ?
H11A C11 H11B 107.9 . . ?
C12 C11 H11A 109.2 . . ?
C12 C11 H11B 109.2 . . ?
O3 C12 C11 108.2(2) . . ?
O3 C12 H12A 110.1 . . ?
O3 C12 H12B 110.1 . . ?
C11 C12 H12A 110.1 . . ?
C11 C12 H12B 110.1 . . ?
H12A C12 H12B 108.4 . . ?
O3 C13 H13A 110.4 . . ?
O3 C13 H13B 110.4 . . ?
O3 C13 C14 106.6(7) . . ?
H13A C13 H13B 108.6 . . ?
C14 C13 H13A 110.4 . . ?
C14 C13 H13B 110.4 . . ?
O3 C13A H13C 109.7 . . ?
O3 C13A H13D 109.7 . . ?
O3 C13A C14A 110.0(7) . . ?
H13C C13A H13D 108.2 . . ?
C14A C13A H13C 109.7 . . ?
C14A C13A H13D 109.7 . . ?
C13A C14A H14D 109.5 . . ?
C13A C14A H14E 109.5 . . ?
C13A C14A H14F 109.5 . . ?
H14D C14A H14E 109.5 . . ?
H14D C14A H14F 109.5 . . ?
H14E C14A H14F 109.5 . . ?
N2 C15 H15A 109.6 . . ?
N2 C15 H15B 109.6 . . ?
N2 C15 C16 110.4(2) . . ?
H15A C15 H15B 108.1 . . ?
C16 C15 H15A 109.6 . . ?
C16 C15 H15B 109.6 . . ?
O4 C16 C15 107.1(2) . . ?
O4 C16 H16A 110.3 . . ?
O4 C16 H16B 110.3 . . ?
O4 C16 H16C 126.7 . . ?
O4 C16 H16D 92.7 . . ?
O4A C16 O4 19.8(3) . . ?
O4A C16 C15 108.1(3) . . ?
O4A C16 H16A 92.1 . . ?
O4A C16 H16B 125.6 . . ?
O4A C16 H16C 110.1 . . ?
O4A C16 H16D 110.1 . . ?
C15 C16 H16A 110.3 . . ?
C15 C16 H16B 110.3 . . ?
C15 C16 H16C 110.1 . . ?
C15 C16 H16D 110.1 . . ?
H16A C16 H16B 108.6 . . ?
H16A C16 H16C 19.7 . . ?
H16A C16 H16D 124.0 . . ?
H16B C16 H16C 91.0 . . ?
H16B C16 H16D 19.2 . . ?
H16C C16 H16D 108.4 . . ?
O4 C17 H17A 109.3 . . ?
O4 C17 H17B 109.3 . . ?
O4 C17 C18 111.6(5) . . ?
H17A C17 H17B 108.0 . . ?
C18 C17 H17A 109.3 . . ?
C18 C17 H17B 109.3 . . ?
O4A C17A H17C 110.0 . . ?
O4A C17A H17D 110.0 . . ?
O4A C17A C18A 108.7(6) . . ?
H17C C17A H17D 108.3 . . ?
C18A C17A H17C 110.0 . . ?
C18A C17A H17D 110.0 . . ?
C17A C18A H18D 109.5 . . ?
C17A C18A H18E 109.5 . . ?
C17A C18A H18F 109.5 . . ?
H18D C18A H18E 109.5 . . ?
H18D C18A H18F 109.5 . . ?
H18E C18A H18F 109.5 . . ?
S5 C19 S6 115.37(12) . . ?
N3 C19 S5 123.36(15) . . ?
N3 C19 S6 121.28(15) . . ?
N3 C20 H20A 108.9 . . ?
N3 C20 H20B 108.9 . . ?
N3 C20 C21 113.47(19) . . ?
H20A C20 H20B 107.7 . . ?
C21 C20 H20A 108.9 . . ?
C21 C20 H20B 108.9 . . ?
O5 C21 C20 109.0(2) . . ?
O5 C21 H21A 109.9 . . ?
O5 C21 H21B 109.9 . . ?
C20 C21 H21A 109.9 . . ?
C20 C21 H21B 109.9 . . ?
H21A C21 H21B 108.3 . . ?
O5 C22 H22A 109.6 . . ?
O5 C22 H22B 109.6 . . ?
O5 C22 C23 110.2(6) . . ?
H22A C22 H22B 108.1 . . ?
C23 C22 H22A 109.6 . . ?
C23 C22 H22B 109.6 . . ?
O5 C22A H22C 110.2 . . ?
O5 C22A H22D 110.2 . . ?
O5 C22A C23A 107.4(5) . . ?
H22C C22A H22D 108.5 . . ?
C23A C22A H22C 110.2 . . ?
C23A C22A H22D 110.2 . . ?
C22A C23A H23D 109.5 . . ?
C22A C23A H23E 109.5 . . ?
C22A C23A H23F 109.5 . . ?
H23D C23A H23E 109.5 . . ?
H23D C23A H23F 109.5 . . ?
H23E C23A H23F 109.5 . . ?
N3 C24 H24A 108.8 . . ?
N3 C24 H24B 108.8 . . ?
N3 C24 C25 113.65(19) . . ?
H24A C24 H24B 107.7 . . ?
C25 C24 H24A 108.8 . . ?
C25 C24 H24B 108.8 . . ?
O6 C25 C24 109.84(19) . . ?
O6 C25 H25A 109.7 . . ?
O6 C25 H25B 109.7 . . ?
C24 C25 H25A 109.7 . . ?
C24 C25 H25B 109.7 . . ?
H25A C25 H25B 108.2 . . ?
O6 C26 H26A 110.0 . . ?
O6 C26 H26B 110.0 . . ?
O6 C26 C27 108.5(2) . . ?
H26A C26 H26B 108.4 . . ?
C27 C26 H26A 110.0 . . ?
C27 C26 H26B 110.0 . . ?
C26 C27 H27A 109.5 . . ?
C26 C27 H27B 109.5 . . ?
C26 C27 H27C 109.5 . . ?
H27A C27 H27B 109.5 . . ?
H27A C27 H27C 109.5 . . ?
H27B C27 H27C 109.5 . . ?

loop_
_geom_bond_atom_site_label_1
_geom_bond_atom_site_label_2
_geom_bond_distance
_geom_bond_site_symmetry_2
_geom_bond_publ_flag
Ga1 S1 2.4633(6) . ?
Ga1 S2 2.4189(6) . ?
Ga1 S3 2.4169(6) . ?
Ga1 S4 2.4445(6) . ?
Ga1 S5 2.4264(6) . ?
Ga1 S6 2.4111(6) . ?
S1 C1 1.718(2) . ?
S2 C1 1.720(2) . ?
S3 C10 1.724(2) . ?
S4 C10 1.717(2) . ?
S5 C19 1.718(2) . ?
S6 C19 1.727(2) . ?
O1 C3 1.417(3) . ?
O1 C4 1.421(3) . ?
O2 C7 1.411(5) . ?
O2 C8 1.419(7) . ?
O2A C7 1.457(7) . ?
O2A C8A 1.476(13) . ?
O3 C12 1.410(3) . ?
O3 C13 1.397(7) . ?
O3 C13A 1.428(9) . ?
O4 C16 1.425(5) . ?
O4 C17 1.420(6) . ?
O4A C16 1.377(5) . ?
O4A C17A 1.392(7) . ?
O5 C21 1.413(3) . ?
O5 C22 1.428(6) . ?
O5 C22A 1.435(6) . ?
O6 C25 1.400(3) . ?
O6 C26 1.424(3) . ?
N1 C1 1.332(3) . ?
N1 C2 1.474(3) . ?
N1 C6 1.466(3) . ?
N2 C10 1.328(3) . ?
N2 C11 1.474(3) . ?
N2 C15 1.469(3) . ?
N3 C19 1.321(3) . ?
N3 C20 1.467(3) . ?
N3 C24 1.472(3) . ?
C2 H2A 0.9700 . ?
C2 H2B 0.9700 . ?
C2 C3 1.505(3) . ?
C3 H3A 0.9700 . ?
C3 H3B 0.9700 . ?
C4 H4A 0.9700 . ?
C4 H4B 0.9700 . ?
C4 C5 1.494(4) . ?
C5 H5A 0.9600 . ?
C5 H5B 0.9600 . ?
C5 H5C 0.9600 . ?
C6 H6A 0.9700 . ?
C6 H6B 0.9700 . ?
C6 C7 1.511(4) . ?
C7 H7AA 0.9700 . ?
C7 H7AB 0.9700 . ?
C7 H7BC 0.9700 . ?
C7 H7BD 0.9700 . ?
C8 H8A 0.9700 . ?
C8 H8B 0.9700 . ?
C8 C9 1.464(8) . ?
C8A H8AA 0.9700 . ?
C8A H8AB 0.9700 . ?
C8A C9A 1.437(13) . ?
C9 H9A 0.9600 . ?
C9 H9B 0.9600 . ?
C9 H9C 0.9600 . ?
C9A H9AA 0.9600 . ?
C9A H9AB 0.9600 . ?
C9A H9AC 0.9600 . ?
C11 H11A 0.9700 . ?
C11 H11B 0.9700 . ?
C11 C12 1.497(3) . ?
C12 H12A 0.9700 . ?
C12 H12B 0.9700 . ?
C13 H13A 0.9700 . ?
C13 H13B 0.9700 . ?
C13 C14 1.496(11) . ?
C13A H13C 0.9700 . ?
C13A H13D 0.9700 . ?
C13A C14A 1.448(10) . ?
C14 H14A 0.9600 . ?
C14 H14B 0.9600 . ?
C14 H14C 0.9600 . ?
C14A H14D 0.9600 . ?
C14A H14E 0.9600 . ?
C14A H14F 0.9600 . ?
C15 H15A 0.9700 . ?
C15 H15B 0.9700 . ?
C15 C16 1.519(4) . ?
C16 H16A 0.9700 . ?
C16 H16B 0.9700 . ?
C16 H16C 0.9700 . ?
C16 H16D 0.9700 . ?
C17 H17A 0.9700 . ?
C17 H17B 0.9700 . ?
C17 C18 1.451(7) . ?
C17A H17C 0.9700 . ?
C17A H17D 0.9700 . ?
C17A C18A 1.502(8) . ?
C18 H18A 0.9600 . ?
C18 H18B 0.9600 . ?
C18 H18C 0.9600 . ?
C18A H18D 0.9600 . ?
C18A H18E 0.9600 . ?
C18A H18F 0.9600 . ?
C20 H20A 0.9700 . ?
C20 H20B 0.9700 . ?
C20 C21 1.508(3) . ?
C21 H21A 0.9700 . ?
C21 H21B 0.9700 . ?
C22 H22A 0.9700 . ?
C22 H22B 0.9700 . ?
C22 C23 1.493(8) . ?
C22A H22C 0.9700 . ?
C22A H22D 0.9700 . ?
C22A C23A 1.495(8) . ?
C23 H23A 0.9600 . ?
C23 H23B 0.9600 . ?
C23 H23C 0.9600 . ?
C23A H23D 0.9600 . ?
C23A H23E 0.9600 . ?
C23A H23F 0.9600 . ?
C24 H24A 0.9700 . ?
C24 H24B 0.9700 . ?
C24 C25 1.515(3) . ?
C25 H25A 0.9700 . ?
C25 H25B 0.9700 . ?
C26 H26A 0.9700 . ?
C26 H26B 0.9700 . ?
C26 C27 1.488(4) . ?
C27 H27A 0.9600 . ?
C27 H27B 0.9600 . ?
C27 H27C 0.9600 . ?
